data_4317527
loop_
_publ_author_name
'Jiang-Gao Mao'
'Joanna Goodey'
'Arnold M. Guloy'

_publ_section_title
;
 SrInGe and EuInGe: New Zintl Phases with an Unusual Anionic Network
 Derived from the ThSi2 Structure
;
_journal_name_full 'Inorganic Chemistry'
_journal_page_first 931
_journal_page_last 937
_journal_paper_doi 10.1021/ic0102891
_journal_volume 41
_journal_year 2002
_chemical_formula_sum 'Eu Ge In'
_chemical_formula_weight 339.37
_chemical_name_systematic
;
   ?
;
_space_group_IT_number 62
_symmetry_cell_setting orthorhombic
_symmetry_space_group_name_Hall '-P 2ac 2n'
_symmetry_space_group_name_H-M 'P n m a'
_atom_sites_solution_hydrogens geom
_atom_sites_solution_primary direct
_atom_sites_solution_secondary difmap
_audit_creation_method SHELXL
_cell_angle_alpha 90.00
_cell_angle_beta 90.00
_cell_angle_gamma 90.00
_cell_formula_units_Z 4
_cell_length_a 4.9213(11)
_cell_length_b 3.9865(9)
_cell_length_c 16.004(3)
_cell_measurement_temperature 293(2)
_cell_volume 313.98(12)
_computing_structure_refinement 'SHELXL-93 (Sheldrick, 1993)'
_computing_structure_solution 'SHELXS-86 (Sheldrick, 1990)'
_diffrn_ambient_temperature 293(2)
_diffrn_measurement_device 'Siemens Smart CCD'
_diffrn_measurement_method 'Hemisphere, omega scan'
_diffrn_radiation_monochromator graphite
_diffrn_radiation_source 'fine-focus sealed tube'
_diffrn_radiation_type MoK\a
_diffrn_radiation_wavelength 0.71073
_diffrn_reflns_av_R_equivalents 0.0436
_diffrn_reflns_av_sigmaI/netI 0.0347
_diffrn_reflns_limit_h_max 6
_diffrn_reflns_limit_h_min -5
_diffrn_reflns_limit_k_max 4
_diffrn_reflns_limit_k_min -5
_diffrn_reflns_limit_l_max 19
_diffrn_reflns_limit_l_min -21
_diffrn_reflns_number 1701
_diffrn_reflns_theta_max 28.08
_diffrn_reflns_theta_min 2.55
_diffrn_standards_decay_% '< 1.0%'
_exptl_absorpt_coefficient_mu 36.193
_exptl_absorpt_correction_T_max 0.987
_exptl_absorpt_correction_T_min 0.532
_exptl_absorpt_correction_type 'psi scan method'
_exptl_crystal_colour black
_exptl_crystal_density_diffrn 7.179
_exptl_crystal_description block
_exptl_crystal_F_000 576
_exptl_crystal_size_max 0.08
_exptl_crystal_size_mid 0.06
_exptl_crystal_size_min 0.04
_refine_diff_density_max 1.054
_refine_diff_density_min -1.269
_refine_diff_density_rms 0.285
_refine_ls_extinction_coef 0.0016(2)
_refine_ls_extinction_expression Fc^*^=kFc[1+0.001xFc^2^\l^3^/sin(2\q)]^-1/4^
_refine_ls_extinction_method SHELXL
_refine_ls_goodness_of_fit_all 1.007
_refine_ls_goodness_of_fit_obs 1.055
_refine_ls_matrix_type full
_refine_ls_number_parameters 23
_refine_ls_number_reflns 415
_refine_ls_number_restraints 0
_refine_ls_restrained_S_all 1.007
_refine_ls_restrained_S_obs 1.055
_refine_ls_R_factor_all 0.0345
_refine_ls_R_factor_obs 0.0207
_refine_ls_shift/esd_max 0.000
_refine_ls_shift/esd_mean 0.000
_refine_ls_structure_factor_coef Fsqd
_refine_ls_weighting_details 'w=1/[\s^2^(Fo^2^)+(0.0178P)^2^+0.0000P] where P=(Fo^2^+2Fc^2^)/3'
_refine_ls_weighting_scheme calc
_refine_ls_wR_factor_all 0.0420
_refine_ls_wR_factor_obs 0.0392
_reflns_number_observed 335
_reflns_number_total 415
_reflns_observed_criterion >2sigma(I)
_cod_data_source_file ic0102891_1.cif
_cod_data_source_block euinge
_cod_depositor_comments
;
The following automatic conversions were performed:

'_symmetry_cell_setting' value 'Orthorhombic' changed to
'orthorhombic' according to the built-in table from CIF Core
dictionary named 'cif_core.dic' version 2.4.1 from 2010-06-29.

Automatic conversion script
Id: cif_fix_values 1646 2011-03-28 12:23:43Z adriana 

The following automatic conversions were performed:

'_refine_ls_weighting_scheme' value 'calc
w=1/[\s^2^(Fo^2^)+(0.0178P)^2^+0.0000P] where P=(Fo^2^+2Fc^2^)/3' was
changed to 'calc'. New tag '_refine_ls_weighting_details' was
created. The value of the new tag was set to
'w=1/[\s^2^(Fo^2^)+(0.0178P)^2^+0.0000P] where P=(Fo^2^+2Fc^2^)/3'.

Automatic conversion script
Id: cif_fix_values 3143 2015-03-26 13:38:13Z robertas 
;
_cod_original_cell_volume 313.99(12)
_cod_database_code 4317527

loop_
_symmetry_equiv_pos_as_xyz
'x, y, z'
'-x+1/2, -y, z+1/2'
'-x, y+1/2, -z'
'x+1/2, -y+1/2, -z+1/2'
'-x, -y, -z'
'x-1/2, y, -z-1/2'
'x, -y-1/2, z'
'-x-1/2, y-1/2, z-1/2'

loop_
_atom_site_aniso_label
_atom_site_aniso_U_11
_atom_site_aniso_U_22
_atom_site_aniso_U_33
_atom_site_aniso_U_23
_atom_site_aniso_U_13
_atom_site_aniso_U_12
Eu1 0.0118(2) 0.0116(2) 0.0124(2) 0.000 -0.0002(2) 0.000
In1 0.0097(4) 0.0160(4) 0.0109(4) -0.0002(3) -0.0002(3) -0.0001(3)
Ge1 0.0110(5) 0.0111(4) 0.0101(4) 0.000 0.0007(3) 0.000

loop_
_atom_site_label
_atom_site_type_symbol
_atom_site_fract_x
_atom_site_fract_y
_atom_site_fract_z
_atom_site_U_iso_or_equiv
_atom_site_thermal_displace_type
_atom_site_occupancy
_atom_site_calc_flag
_atom_site_refinement_flags
_atom_site_disorder_group
Eu1 Eu 0.01931(9) 0.2500 0.39248(3) 0.0119(2) Uani 1 d S .
In1 In 0.5024(2) 0.1476(2) 0.71041(5) 0.0122(2) Uani 0.50 d P .
Ge1 Ge 0.4236(2) 0.2500 0.54219(6) 0.0107(2) Uani 1 d S .

loop_
_atom_type_symbol
_atom_type_description
_atom_type_scat_dispersion_real
_atom_type_scat_dispersion_imag
_atom_type_scat_source
Ge Ge 0.1547 1.8001 'International Tables Vol C Tables 4.2.6.8 and 6.1.1.4'
In In -0.7276 1.3100 'International Tables Vol C Tables 4.2.6.8 and 6.1.1.4'
Eu Eu -0.1578 3.6682 'International Tables Vol C Tables 4.2.6.8 and 6.1.1.4'

loop_
_geom_angle_atom_site_label_1
_geom_angle_atom_site_label_2
_geom_angle_atom_site_label_3
_geom_angle
_geom_angle_site_symmetry_1
_geom_angle_site_symmetry_3
_geom_angle_publ_flag
Ge1 Eu1 Ge1 100.82(2) . 5_556 ?
Ge1 Eu1 Ge1 100.82(2) . 5_566 ?
Ge1 Eu1 Ge1 79.01(3) 5_556 5_566 ?
Ge1 Eu1 In1 85.86(3) . 3_656 ?
Ge1 Eu1 In1 166.88(2) 5_556 3_656 ?
Ge1 Eu1 In1 111.05(2) 5_566 3_656 ?
Ge1 Eu1 In1 85.86(3) . 5_656 ?
Ge1 Eu1 In1 111.05(2) 5_556 5_656 ?
Ge1 Eu1 In1 166.88(2) 5_566 5_656 ?
In1 Eu1 In1 57.78(3) 3_656 5_656 ?
Ge1 Eu1 In1 134.11(2) . 2_554 ?
Ge1 Eu1 In1 88.09(2) 5_556 2_554 ?
Ge1 Eu1 In1 125.05(3) 5_566 2_554 ?
In1 Eu1 In1 79.23(2) 3_656 2_554 ?
In1 Eu1 In1 49.59(2) 5_656 2_554 ?
Ge1 Eu1 In1 134.11(2) . 8_665 ?
Ge1 Eu1 In1 125.05(3) 5_556 8_665 ?
Ge1 Eu1 In1 88.09(2) 5_566 8_665 ?
In1 Eu1 In1 49.59(2) 3_656 8_665 ?
In1 Eu1 In1 79.23(2) 5_656 8_665 ?
In1 Eu1 In1 57.06(3) 2_554 8_665 ?
Ge1 Eu1 In1 147.75(2) . 5_556 ?
Ge1 Eu1 In1 49.22(2) 5_556 5_556 ?
Ge1 Eu1 In1 86.19(3) 5_566 5_556 ?
In1 Eu1 In1 121.21(3) 3_656 5_556 ?
In1 Eu1 In1 94.17(3) 5_656 5_556 ?
In1 Eu1 In1 48.33(2) 2_554 5_556 ?
In1 Eu1 In1 77.03(2) 8_665 5_556 ?
Ge1 Eu1 In1 147.75(2) . 3_556 ?
Ge1 Eu1 In1 86.19(3) 5_556 3_556 ?
Ge1 Eu1 In1 49.22(2) 5_566 3_556 ?
In1 Eu1 In1 94.17(3) 3_656 3_556 ?
In1 Eu1 In1 121.21(3) 5_656 3_556 ?
In1 Eu1 In1 77.03(2) 2_554 3_556 ?
In1 Eu1 In1 48.33(2) 8_665 3_556 ?
In1 Eu1 In1 54.91(3) 5_556 3_556 ?
Ge1 Eu1 Ge1 43.90(2) . 5_666 ?
Ge1 Eu1 Ge1 142.82(3) 5_556 5_666 ?
Ge1 Eu1 Ge1 94.69(2) 5_566 5_666 ?
In1 Eu1 Ge1 47.31(2) 3_656 5_666 ?
In1 Eu1 Ge1 82.24(3) 5_656 5_666 ?
In1 Eu1 Ge1 123.51(2) 2_554 5_666 ?
In1 Eu1 Ge1 90.88(2) 8_665 5_666 ?
In1 Eu1 Ge1 167.85(2) 5_556 5_666 ?
In1 Eu1 Ge1 117.35(2) 3_556 5_666 ?
Ge1 Eu1 Ge1 43.90(2) . 5_656 ?
Ge1 Eu1 Ge1 94.69(2) 5_556 5_656 ?
Ge1 Eu1 Ge1 142.82(3) 5_566 5_656 ?
In1 Eu1 Ge1 82.24(3) 3_656 5_656 ?
In1 Eu1 Ge1 47.31(2) 5_656 5_656 ?
In1 Eu1 Ge1 90.88(2) 2_554 5_656 ?
In1 Eu1 Ge1 123.51(2) 8_665 5_656 ?
In1 Eu1 Ge1 117.35(2) 5_556 5_656 ?
In1 Eu1 Ge1 167.85(2) 3_556 5_656 ?
Ge1 Eu1 Ge1 68.38(2) 5_666 5_656 ?
Ge1 Eu1 In1 86.37(2) . 5_666 ?
Ge1 Eu1 In1 172.80(2) 5_556 5_666 ?
Ge1 Eu1 In1 100.14(2) 5_566 5_666 ?
In1 Eu1 In1 11.01(2) 3_656 5_666 ?
In1 Eu1 In1 68.79(2) 5_656 5_666 ?
In1 Eu1 In1 86.59(2) 2_554 5_666 ?
In1 Eu1 In1 47.76(2) 8_665 5_666 ?
In1 Eu1 In1 123.69(3) 5_556 5_666 ?
In1 Eu1 In1 87.89(2) 3_556 5_666 ?
Ge1 Eu1 In1 44.22(2) 5_666 5_666 ?
Ge1 Eu1 In1 90.24(2) 5_656 5_666 ?
In1 In1 Ge1 81.46(2) 7_565 . ?
In1 In1 In1 90.000(1) 7_565 6_657 ?
Ge1 In1 In1 124.99(4) . 6_657 ?
In1 In1 In1 90.0 7_565 6_557 ?
Ge1 In1 In1 108.83(4) . 6_557 ?
In1 In1 In1 125.50(6) 6_657 6_557 ?
In1 In1 In1 73.56(3) 7_565 4_556 ?
Ge1 In1 In1 120.53(4) . 4_556 ?
In1 In1 In1 16.44(3) 6_657 4_556 ?
In1 In1 In1 123.85(5) 6_557 4_556 ?
In1 In1 In1 73.56(3) 7_565 4_456 ?
Ge1 In1 In1 105.52(4) . 4_456 ?
In1 In1 In1 123.85(5) 6_657 4_456 ?
In1 In1 In1 16.44(3) 6_557 4_456 ?
In1 In1 In1 117.01(5) 4_556 4_456 ?
In1 In1 In1 180.0(2) 7_565 7 ?
Ge1 In1 In1 98.54(2) . 7 ?
In1 In1 In1 90.0 6_657 7 ?
In1 In1 In1 90.0 6_557 7 ?
In1 In1 In1 106.44(3) 4_556 7 ?
In1 In1 In1 106.44(3) 4_456 7 ?
In1 In1 Eu1 118.89(2) 7_565 5_656 ?
Ge1 In1 Eu1 71.43(3) . 5_656 ?
In1 In1 Eu1 65.92(2) 6_657 5_656 ?
In1 In1 Eu1 150.18(2) 6_557 5_656 ?
In1 In1 Eu1 75.25(2) 4_556 5_656 ?
In1 In1 Eu1 165.66(4) 4_456 5_656 ?
In1 In1 Eu1 61.111(15) 7 5_656 ?
In1 In1 Eu1 118.528(15) 7_565 2 ?
Ge1 In1 Eu1 157.78(3) . 2 ?
In1 In1 Eu1 68.08(3) 6_657 2 ?
In1 In1 Eu1 64.49(3) 6_557 2 ?
In1 In1 Eu1 77.12(3) 4_556 2 ?
In1 In1 Eu1 73.86(3) 4_456 2 ?
In1 In1 Eu1 61.472(15) 7 2 ?
Eu1 In1 Eu1 103.48(3) 5_656 2 ?
In1 In1 Eu1 117.457(14) 7_565 5_556 ?
Ge1 In1 Eu1 59.62(2) . 5_556 ?
In1 In1 Eu1 152.05(2) 6_657 5_556 ?
In1 In1 Eu1 63.59(2) 6_557 5_556 ?
In1 In1 Eu1 167.89(4) 4_556 5_556 ?
In1 In1 Eu1 72.78(2) 4_456 5_556 ?
In1 In1 Eu1 62.543(15) 7 5_556 ?
Eu1 In1 Eu1 94.17(3) 5_656 5_556 ?
Eu1 In1 Eu1 100.15(2) 2 5_556 ?
In1 In1 Eu1 50.10(2) 7_565 5_666 ?
Ge1 In1 Eu1 64.08(2) . 5_666 ?
In1 In1 Eu1 69.05(2) 6_657 5_666 ?
In1 In1 Eu1 139.484(15) 6_557 5_666 ?
In1 In1 Eu1 58.37(3) 4_556 5_666 ?
In1 In1 Eu1 123.21(4) 4_456 5_666 ?
In1 In1 Eu1 129.897(15) 7 5_666 ?
Eu1 In1 Eu1 68.79(2) 5_656 5_666 ?
Eu1 In1 Eu1 135.46(3) 2 5_666 ?
Eu1 In1 Eu1 123.69(3) 5_556 5_666 ?
In1 In1 Eu1 50.525(15) 7_565 2_565 ?
Ge1 In1 Eu1 131.05(3) . 2_565 ?
In1 In1 Eu1 70.85(3) 6_657 2_565 ?
In1 In1 Eu1 67.77(3) 6_557 2_565 ?
In1 In1 Eu1 60.36(3) 4_556 2_565 ?
In1 In1 Eu1 57.13(3) 4_456 2_565 ?
In1 In1 Eu1 129.475(15) 7 2_565 ?
Eu1 In1 Eu1 135.61(3) 5_656 2_565 ?
Eu1 In1 Eu1 68.00(2) 2 2_565 ?
Eu1 In1 Eu1 129.90(3) 5_556 2_565 ?
Eu1 In1 Eu1 87.09(2) 5_666 2_565 ?
Ge1 Ge1 Ge1 104.42(7) 5_656 5_666 ?
Ge1 Ge1 In1 126.83(5) 5_656 7_565 ?
Ge1 Ge1 In1 111.39(4) 5_666 7_565 ?
Ge1 Ge1 In1 111.39(4) 5_656 . ?
Ge1 Ge1 In1 126.83(5) 5_666 . ?
In1 Ge1 In1 17.07(3) 7_565 . ?
Ge1 Ge1 Eu1 77.20(4) 5_656 . ?
Ge1 Ge1 Eu1 77.20(4) 5_666 . ?
In1 Ge1 Eu1 147.47(4) 7_565 . ?
In1 Ge1 Eu1 147.47(4) . . ?
Ge1 Ge1 Eu1 83.30(3) 5_656 5_556 ?
Ge1 Ge1 Eu1 152.71(5) 5_666 5_556 ?
In1 Ge1 Eu1 82.29(3) 7_565 5_556 ?
In1 Ge1 Eu1 71.16(3) . 5_556 ?
Eu1 Ge1 Eu1 79.18(2) . 5_556 ?
Ge1 Ge1 Eu1 152.71(5) 5_656 5_566 ?
Ge1 Ge1 Eu1 83.30(3) 5_666 5_566 ?
In1 Ge1 Eu1 71.16(3) 7_565 5_566 ?
In1 Ge1 Eu1 82.29(3) . 5_566 ?
Eu1 Ge1 Eu1 79.18(2) . 5_566 ?
Eu1 Ge1 Eu1 79.01(3) 5_556 5_566 ?
Ge1 Ge1 Eu1 111.81(5) 5_656 5_666 ?
Ge1 Ge1 Eu1 58.90(3) 5_666 5_666 ?
In1 Ge1 Eu1 61.26(2) 7_565 5_666 ?
In1 Ge1 Eu1 71.69(3) . 5_666 ?
Eu1 Ge1 Eu1 136.10(2) . 5_666 ?
Eu1 Ge1 Eu1 142.82(3) 5_556 5_666 ?
Eu1 Ge1 Eu1 94.69(2) 5_566 5_666 ?
Ge1 Ge1 Eu1 58.90(3) 5_656 5_656 ?
Ge1 Ge1 Eu1 111.81(5) 5_666 5_656 ?
In1 Ge1 Eu1 71.69(3) 7_565 5_656 ?
In1 Ge1 Eu1 61.26(2) . 5_656 ?
Eu1 Ge1 Eu1 136.10(2) . 5_656 ?
Eu1 Ge1 Eu1 94.69(2) 5_556 5_656 ?
Eu1 Ge1 Eu1 142.82(3) 5_566 5_656 ?
Eu1 Ge1 Eu1 68.38(2) 5_666 5_656 ?

loop_
_geom_bond_atom_site_label_1
_geom_bond_atom_site_label_2
_geom_bond_distance
_geom_bond_site_symmetry_2
_geom_bond_publ_flag
Eu1 Ge1 3.1146(11) . ?
Eu1 Ge1 3.1334(9) 5_556 ?
Eu1 Ge1 3.1334(9) 5_566 ?
Eu1 In1 3.2807(10) 3_656 ?
Eu1 In1 3.2807(10) 5_656 ?
Eu1 In1 3.3188(10) 2_554 ?
Eu1 In1 3.3188(10) 8_665 ?
Eu1 In1 3.4375(10) 5_556 ?
Eu1 In1 3.4375(10) 3_556 ?
Eu1 Ge1 3.5471(10) 5_666 ?
Eu1 Ge1 3.5471(10) 5_656 ?
Eu1 In1 3.7441(10) 5_666 ?
In1 In1 0.8165(15) 7_565 ?
In1 Ge1 2.7505(13) . ?
In1 In1 2.7678(9) 6_657 ?
In1 In1 2.7678(9) 6_557 ?
In1 In1 2.8857(9) 4_556 ?
In1 In1 2.8857(9) 4_456 ?
In1 In1 3.170(2) 7 ?
In1 Eu1 3.2807(10) 5_656 ?
In1 Eu1 3.3188(10) 2 ?
In1 Eu1 3.4375(10) 5_556 ?
In1 Eu1 3.7441(10) 5_666 ?
In1 Eu1 3.7775(10) 2_565 ?
Ge1 Ge1 2.5223(12) 5_656 ?
Ge1 Ge1 2.5223(12) 5_666 ?
Ge1 In1 2.7505(13) 7_565 ?
Ge1 Eu1 3.1334(9) 5_556 ?
Ge1 Eu1 3.1334(9) 5_566 ?
Ge1 Eu1 3.5471(10) 5_666 ?
Ge1 Eu1 3.5471(10) 5_656 ?
